data_4514640
loop_
_publ_author_name
'Han, Jie'
'Zhou, Wei'
'Zhang, Pei-Chao'
'Wang, Huamin'
'Zhang, Ronghua'
'Wu, Hai-Hong'
'Zhang, Junliang'

_publ_section_title
;
 Design and Synthesis of WJ-Phos, and Application in Cu-Catalyzed
 Enantioselective Boroacylation of 1,1-Disubstituted Allenes
;
_journal_issue 8
_journal_name_full 'ACS Catalysis'
_journal_page_first 6890
_journal_paper_doi 10.1021/acscatal.9b02080
_journal_volume 9
_journal_year 2019
_chemical_absolute_configuration ad
_chemical_formula_moiety 'C37 H36 Fe N O2 P S, C H Cl3'
_chemical_formula_sum 'C38 H37 Cl3 Fe N O2 P S'
_chemical_formula_weight 764.91
_space_group_crystal_system monoclinic
_space_group_IT_number 4
_space_group_name_Hall 'P 2yb'
_space_group_name_H-M_alt 'P 1 21 1'
_symmetry_space_group_name_Hall 'P 2yb'
_symmetry_space_group_name_H-M 'P 1 21 1'
_atom_sites_solution_hydrogens mixed
_atom_sites_solution_primary dual
_audit_creation_date 2018-10-30
_audit_creation_method
;
Olex2 1.2
(compiled 2018.05.29 svn.r3508 for OlexSys, GUI svn.r5506)
;
_cell_angle_alpha 90
_cell_angle_beta 106.748(4)
_cell_angle_gamma 90
_cell_formula_units_Z 2
_cell_length_a 10.5036(4)
_cell_length_b 11.7796(4)
_cell_length_c 15.6619(6)
_cell_measurement_reflns_used 11075
_cell_measurement_temperature 293(2)
_cell_measurement_theta_max 71.8110
_cell_measurement_theta_min 4.7370
_cell_volume 1855.62(12)
_computing_cell_refinement 'CrysAlisPro 1.171.39.32a (Rigaku OD, 2017)'
_computing_data_collection 'CrysAlisPro 1.171.39.32a (Rigaku OD, 2017)'
_computing_data_reduction 'CrysAlisPro 1.171.39.32a (Rigaku OD, 2017)'
_computing_molecular_graphics 'Olex2 (Dolomanov et al., 2009)'
_computing_publication_material 'Olex2 (Dolomanov et al., 2009)'
_computing_structure_refinement 'ShelXL (Sheldrick, 2015)'
_computing_structure_solution 'ShelXT (Sheldrick, 2015)'
_diffrn_ambient_temperature 293(2)
_diffrn_detector 'CCD plate'
_diffrn_measured_fraction_theta_full 0.994
_diffrn_measured_fraction_theta_max 0.976
_diffrn_measurement_details
;
List of Runs (angles in degrees, time in seconds):

  # Type    Start    End  Width  t~exp~   \w     \q     \k     \f   Frames
--------------------------------------------------------------------------
  1  \w    -24.00  16.00   1.00    2.00    --    0.00 -38.00-120.00   40
  2  \w    -54.00  19.00   1.00    2.00    --    0.00 -38.00  30.00   73
  3  \w    -17.00  29.00   1.00    2.00    --    0.00  38.00  30.00   46
  4  \w    -19.00  53.00   1.00    2.00    --    0.00  57.00 150.00   72
  5  \w     33.00  86.00   1.00    2.00    --    0.00  38.00  30.00   53
  6  \w    -18.00  26.00   1.00    2.00    --    0.00  38.00 -60.00   44
  7  \w    -65.00  -1.00   1.00    2.00    --    0.00 -38.00 120.00   64
  8  \w    -26.00   7.00   1.00    2.00    --    0.00  82.00-150.00   33
  9  \w     58.00  87.00   1.00    2.00    --    0.00  57.00 150.00   29
 10  \w     31.00  86.00   1.00    2.00    --    0.00  38.00 -60.00   55
 11  \w    -68.00 -42.00   1.00    2.00    --    0.00 -38.00-120.00   26
 12  \w     33.00  84.00   1.00    2.00    --    0.00  57.00  90.00   51
 13  \w     13.00  73.00   1.00    2.00    --    0.00  82.00-150.00   60
 14  \w    -23.00   9.00   1.00    2.00    --    0.00  57.00  90.00   32
 15  \w    156.00 183.00   1.00    2.00    --   95.80  55.00 -13.29   27
 16  \w    106.00 153.00   1.00    2.00    --   95.80  55.00 -13.29   47
 17  \w     72.00 119.00   1.00    2.00    --   95.80  56.00 107.15   47
 18  \w     72.00 101.00   1.00    2.00    --   95.80  55.00 -13.29   29
 19  \w     65.00  91.00   1.00    2.00    --   95.80  80.00 -10.36   26
 20  \w     64.00  89.00   1.00    2.00    --   95.80  79.00 -32.06   25
 21  \w     72.00 146.00   1.00    2.00    --   95.80  57.00-151.53   74
 22  \w     65.00  90.00   1.00    2.00    --   95.80  77.00  60.00   25
 23  \w     87.00 113.00   1.00    2.00    --   95.80 -82.00-150.00   26
 24  \w     65.00  91.00   1.00    2.00    --   95.80  77.00 -60.00   26
 25  \w     64.00 111.00   1.00    2.00    --   95.80  82.00-150.00   47
 26  \w     65.00  91.00   1.00    2.00    --   95.80  77.00 150.00   26
 27  \w    135.00 177.00   1.00    2.00    --   95.80  77.00 150.00   42
 28  \w      6.00 128.00   1.00    2.00    --   95.80 -82.00  60.00  122
 29  \w     64.00  90.00   1.00    2.00    --   95.80  82.00  90.00   26
 30  \w     63.00  96.00   1.00    2.00    --   95.80  82.00 -90.00   33
 31  \w     63.00  89.00   1.00    2.00    --   95.80  82.00 150.00   26
 32  \w    108.00 185.00   1.00    2.00    --   95.80  69.00  35.57   77
 33  \w    156.00 185.00   1.00    2.00    --   95.80  82.00  60.00   29
 34  \w      8.00 125.00   1.00    2.00    --   95.80 -82.00 150.00  117
 35  \w     68.00  93.00   1.00    2.00    --   95.80  69.00  35.57   25
 36  \w     72.00 185.00   1.00    2.00    --   95.80  55.00 -68.89  113
 37  \w    120.00 160.00   1.00    2.00    --   95.80  45.00 -90.00   40
 38  \w     75.00 117.00   1.00    2.00    --   95.80  45.00 -90.00   42
 39  \w     63.00  88.00   1.00    2.00    --   95.80  82.00-180.00   25
 40  \w     63.00  93.00   1.00    2.00    --   95.80  82.00  60.00   30
 41  \w     56.00 127.00   1.00    2.00    --   95.80 -82.00 -30.00   71
 42  \w     65.00  90.00   1.00    2.00    --   95.80  77.00-150.00   25
 43  \w     63.00  88.00   1.00    2.00    --   95.80  82.00 -60.00   25
 44  \w    123.00 185.00   1.00    2.00    --   95.80  45.00  60.00   62
 45  \w     64.00  90.00   1.00    2.00    --   95.80  80.00 -20.66   26
 46  \w     40.00  73.00   1.00    2.00    --   95.80 -82.00-150.00   33
 47  \w     75.00 182.00   1.00    2.00    --   95.80  45.00 -30.00  107
 48  \w     71.00  96.00   1.00    2.00    --   95.80  61.00 -90.00   25
 49  \w     71.00 119.00   1.00    2.00    --   95.80  61.00  60.00   48
 50  \w     65.00  91.00   1.00    2.00    --   95.80  77.00  90.00   26
 51  \w     75.00 185.00   1.00    2.00    --   95.80  45.00 150.00  110
 52  \w     65.00  90.00   1.00    2.00    --   95.80  77.00 -90.00   25
 53  \w     65.00 110.00   1.00    2.00    --   95.80  77.00   0.00   45
 54  \w     63.00  88.00   1.00    2.00    --   95.80  82.00  30.00   25
 55  \w     75.00 100.00   1.00    2.00    --   95.80  45.00  60.00   25
 56  \w     65.00  90.00   1.00    2.00    --   95.80  77.00-120.00   25
 57  \w     63.00  88.00   1.00    2.00    --   95.80  82.00 120.00   25
 58  \w    121.00 185.00   1.00    2.00    --   95.80  82.00 120.00   64
 59  \w     71.00  97.00   1.00    2.00    --   95.80  61.00-180.00   26
 60  \w     63.00  89.00   1.00    2.00    --   95.80  82.00   0.00   26
 61  \w    117.00 177.00   1.00    2.00    --   95.80  82.00   0.00   60
 62  \w     33.00  77.00   1.00    2.00    --   95.80 -82.00  90.00   44
 63  \w     92.00 118.00   1.00    2.00    --   95.80 -82.00  90.00   26
 64  \w     65.00  95.00   1.00    2.00    --   95.80  76.00 119.29   30
 65  \w    122.00 182.00   1.00    2.00    --   95.80  56.00 107.15   60
 66  \w    152.00 178.00   1.00    2.00    --   95.80  57.00-151.53   26
 67  \w     76.00 102.00   1.00    2.00    --   95.80  45.00-180.00   26
 68  \w    121.00 146.00   1.00    2.00    --   95.80  45.00-180.00   25
 69  \w    150.00 178.00   1.00    2.00    --   95.80  52.00-156.91   28
 70  \w     62.00 119.00   1.00    2.00    --   95.80 -82.00 -90.00   57
 71  \w     73.00  98.00   1.00    2.00    --   95.80  52.00-156.91   25
;
_diffrn_measurement_device 'four-circle diffractometer'
_diffrn_measurement_device_type 'XtaLAB AFC12 (RINC): Kappa dual home/near'
_diffrn_measurement_method '\w scans'
_diffrn_orient_matrix_type 'CrysAlisPro convention (1999,Acta A55,543-557)'
_diffrn_orient_matrix_UB_11 0.0196021000
_diffrn_orient_matrix_UB_12 -0.1138350000
_diffrn_orient_matrix_UB_13 0.0504896000
_diffrn_orient_matrix_UB_21 0.0409141000
_diffrn_orient_matrix_UB_22 0.0641730000
_diffrn_orient_matrix_UB_23 0.0894978000
_diffrn_orient_matrix_UB_31 -0.1463320000
_diffrn_orient_matrix_UB_32 0.0026883000
_diffrn_orient_matrix_UB_33 0.0007779000
_diffrn_radiation_monochromator graphite
_diffrn_radiation_probe x-ray
_diffrn_radiation_type CuK\a
_diffrn_radiation_wavelength 1.54184
_diffrn_reflns_av_R_equivalents 0.1231
_diffrn_reflns_av_unetI/netI 0.0702
_diffrn_reflns_Laue_measured_fraction_full 0.994
_diffrn_reflns_Laue_measured_fraction_max 0.976
_diffrn_reflns_limit_h_max 11
_diffrn_reflns_limit_h_min -12
_diffrn_reflns_limit_k_max 14
_diffrn_reflns_limit_k_min -14
_diffrn_reflns_limit_l_max 19
_diffrn_reflns_limit_l_min -19
_diffrn_reflns_number 41695
_diffrn_reflns_point_group_measured_fraction_full 0.992
_diffrn_reflns_point_group_measured_fraction_max 0.966
_diffrn_reflns_theta_full 67.684
_diffrn_reflns_theta_max 75.161
_diffrn_reflns_theta_min 4.396
_diffrn_source 'fine-focus sealed X-ray tube'
_diffrn_source_type 'Enhance (Cu) X-ray Source'
_exptl_absorpt_coefficient_mu 6.444
_exptl_absorpt_correction_T_max 1.00000
_exptl_absorpt_correction_T_min 0.33067
_exptl_absorpt_correction_type multi-scan
_exptl_absorpt_process_details
;
CrysAlisPro 1.171.39.32a (Rigaku Oxford Diffraction, 2017)
Empirical absorption correction using spherical harmonics,
 implemented in SCALE3 ABSPACK scaling algorithm.
;
_exptl_crystal_colour 'clear light yellow'
_exptl_crystal_colour_lustre clear
_exptl_crystal_colour_modifier light
_exptl_crystal_colour_primary yellow
_exptl_crystal_density_diffrn 1.369
_exptl_crystal_description block
_exptl_crystal_F_000 792
_exptl_crystal_size_max 0.46
_exptl_crystal_size_mid 0.24
_exptl_crystal_size_min 0.22
_refine_diff_density_max 0.503
_refine_diff_density_min -0.434
_refine_diff_density_rms 0.063
_refine_ls_abs_structure_details
;
 Flack x determined using 2093 quotients [(I+)-(I-)]/[(I+)+(I-)]
 (Parsons, Flack and Wagner, Acta Cryst. B69 (2013) 249-259).
;
_refine_ls_abs_structure_Flack -0.011(4)
_refine_ls_extinction_method none
_refine_ls_goodness_of_fit_ref 0.998
_refine_ls_hydrogen_treatment constr
_refine_ls_matrix_type full
_refine_ls_number_parameters 427
_refine_ls_number_reflns 7417
_refine_ls_number_restraints 1
_refine_ls_restrained_S_all 0.998
_refine_ls_R_factor_all 0.0740
_refine_ls_R_factor_gt 0.0591
_refine_ls_shift/su_max 0.000
_refine_ls_shift/su_mean 0.000
_refine_ls_structure_factor_coef Fsqd
_refine_ls_weighting_details 'w=1/[\s^2^(Fo^2^)+(0.0932P)^2^] where P=(Fo^2^+2Fc^2^)/3'
_refine_ls_weighting_scheme calc
_refine_ls_wR_factor_gt 0.1464
_refine_ls_wR_factor_ref 0.1567
_reflns_Friedel_coverage 0.883
_reflns_Friedel_fraction_full 0.989
_reflns_Friedel_fraction_max 0.954
_reflns_number_gt 5859
_reflns_number_total 7417
_reflns_threshold_expression 'I > 2\s(I)'
_cod_data_source_file cs9b02080_si_002.cif
_cod_data_source_block exp_533
_cod_database_code 4514640
_shelx_shelxl_version_number 2016/6
_shelx_space_group_comment
;
The symmetry employed for this shelxl refinement is uniquely defined
by the following loop, which should always be used as a source of
symmetry information in preference to the above space-group names.
They are only intended as comments.
;
_shelx_estimated_absorpt_t_max 0.331
_shelx_estimated_absorpt_t_min 0.156
_reflns_odcompleteness_completeness 99.66
_reflns_odcompleteness_iscentric 1
_reflns_odcompleteness_theta 66.97
_olex2_refinement_description
;
1. Fixed Uiso
 At 1.2 times of:
  All C(H) groups, All N(H) groups
 At 1.5 times of:
  All C(H,H,H) groups
2.a Riding coordinates:
 N1(H1)
2.b Ternary CH refined with riding coordinates:
 C37(H37), C38(H38)
2.c Aromatic/amide H refined with riding coordinates:
 C29(H29), C6(H6), C32(H32), C28(H28), C2(H2), C16(H16), C24(H24), C26(H26),
 C27(H27), C15(H15), C19(H19), C22(H22), C23(H23), C14(H14), C12(H12), C20(H20),
  C8(H8), C21(H21), C10(H10), C11(H11), C25(H25), C5(H5), C4(H4), C3(H3), C9(H9)
2.d Idealised Me refined as rotating group:
 C34(H34A,H34B,H34C), C35(H35A,H35B,H35C), C36(H36A,H36B,H36C)
;
_olex2_submission_special_instructions 'No special instructions were received'
_oxdiff_exptl_absorpt_empirical_details
;
Empirical correction (ABSPACK) includes:
- Absorption correction using spherical harmonics
- Frame scaling
;
_oxdiff_exptl_absorpt_empirical_full_max 5.574
_oxdiff_exptl_absorpt_empirical_full_min 0.287

loop_
_space_group_symop_operation_xyz
'x, y, z'
'-x, y+1/2, -z'

loop_
_atom_site_label
_atom_site_type_symbol
_atom_site_fract_x
_atom_site_fract_y
_atom_site_fract_z
_atom_site_U_iso_or_equiv
_atom_site_adp_type
_atom_site_occupancy
_atom_site_site_symmetry_order
_atom_site_calc_flag
_atom_site_refinement_flags_posn
Fe1 Fe 0.27206(9) 0.48498(8) 0.26913(6) 0.0493(3) Uani 1 1 d .
S1 S 0.63138(16) 0.73368(14) 0.34486(11) 0.0547(4) Uani 1 1 d .
P1 P 0.30972(17) 0.60241(14) 0.08021(10) 0.0515(4) Uani 1 1 d .
Cl1 Cl 0.5869(3) 0.3853(2) 0.54608(19) 0.1119(9) Uani 1 1 d .
Cl2 Cl 0.5120(4) 0.5811(3) 0.6234(2) 0.1389(12) Uani 1 1 d .
O2 O 0.3575(5) 0.7140(4) 0.1205(3) 0.0611(11) Uani 1 1 d .
Cl3 Cl 0.7885(5) 0.5252(7) 0.6591(4) 0.246(3) Uani 1 1 d .
O1 O 0.6174(5) 0.6820(4) 0.4276(3) 0.0662(13) Uani 1 1 d .
N1 N 0.5808(5) 0.6422(4) 0.2603(3) 0.0517(12) Uani 1 1 d .
H1 H 0.504075 0.662695 0.226833 0.062 Uiso 1 1 d R
C30 C 0.4453(6) 0.4650(5) 0.2366(3) 0.0450(12) Uani 1 1 d .
C29 C 0.4136(6) 0.3636(5) 0.2759(4) 0.0535(14) Uani 1 1 d .
H29 H 0.467145 0.329284 0.327205 0.064 Uiso 1 1 calc R
C31 C 0.3345(6) 0.4878(6) 0.1577(3) 0.0494(12) Uani 1 1 d .
C37 C 0.5817(6) 0.5210(5) 0.2731(4) 0.0457(13) Uani 1 1 d .
H37 H 0.611645 0.506820 0.337507 0.055 Uiso 1 1 calc R
C1 C 0.3827(7) 0.5614(6) -0.0058(4) 0.0565(16) Uani 1 1 d .
C17 C 0.6791(6) 0.4593(5) 0.2314(4) 0.0506(14) Uani 1 1 d .
C6 C 0.4151(8) 0.6468(8) -0.0581(5) 0.074(2) Uani 1 1 d .
H6 H 0.402149 0.722764 -0.046662 0.089 Uiso 1 1 calc R
C32 C 0.2385(7) 0.4003(5) 0.1527(4) 0.0542(15) Uani 1 1 d .
H32 H 0.156726 0.394682 0.109474 0.065 Uiso 1 1 calc R
C33 C 0.8138(7) 0.7425(7) 0.3646(5) 0.0640(17) Uani 1 1 d .
C28 C 0.2879(7) 0.3234(6) 0.2245(4) 0.0613(17) Uani 1 1 d .
H28 H 0.245320 0.258204 0.235639 0.074 Uiso 1 1 calc R
C18 C 0.7496(6) 0.3603(6) 0.2724(4) 0.0538(15) Uani 1 1 d .
C2 C 0.4081(9) 0.4510(7) -0.0215(5) 0.077(2) Uani 1 1 d .
H2 H 0.390094 0.394344 0.014747 0.092 Uiso 1 1 calc R
C16 C 0.6931(7) 0.4976(7) 0.1516(4) 0.0624(17) Uani 1 1 d .
H16 H 0.648939 0.562900 0.125549 0.075 Uiso 1 1 calc R
C34 C 0.8812(8) 0.6329(7) 0.3990(6) 0.075(2) Uani 1 1 d .
H34A H 0.859226 0.611419 0.452235 0.113 Uiso 1 1 calc GR
H34B H 0.975689 0.642000 0.412324 0.113 Uiso 1 1 calc GR
H34C H 0.851786 0.574839 0.354677 0.113 Uiso 1 1 calc GR
C13 C 0.8302(7) 0.3009(7) 0.2278(5) 0.069(2) Uani 1 1 d .
C24 C 0.0981(8) 0.5638(8) 0.2699(6) 0.075(2) Uani 1 1 d .
H24 H 0.022450 0.569029 0.221362 0.090 Uiso 1 1 calc R
C7 C 0.1323(8) 0.6059(7) 0.0247(5) 0.0682(19) Uani 1 1 d .
C26 C 0.2527(8) 0.4991(9) 0.3948(5) 0.075(2) Uani 1 1 d .
H26 H 0.295611 0.453645 0.443077 0.089 Uiso 1 1 calc R
C27 C 0.3010(8) 0.6001(7) 0.3713(5) 0.072(2) Uani 1 1 d .
H27 H 0.381451 0.634023 0.401140 0.086 Uiso 1 1 calc R
C15 C 0.7750(9) 0.4375(9) 0.1089(5) 0.080(2) Uani 1 1 d .
H15 H 0.784286 0.463983 0.055092 0.096 Uiso 1 1 calc R
C19 C 0.7446(7) 0.3160(7) 0.3544(5) 0.0693(19) Uani 1 1 d .
H19 H 0.693600 0.353225 0.385404 0.083 Uiso 1 1 calc R
C22 C 0.8971(9) 0.2001(8) 0.2672(9) 0.100(4) Uani 1 1 d .
H22 H 0.945835 0.158681 0.236891 0.120 Uiso 1 1 calc R
C23 C 0.2060(9) 0.6432(7) 0.2933(6) 0.077(2) Uani 1 1 d .
H23 H 0.212940 0.710100 0.263452 0.092 Uiso 1 1 calc R
C14 C 0.8393(8) 0.3427(9) 0.1455(6) 0.081(2) Uani 1 1 d .
H14 H 0.890931 0.303819 0.115764 0.097 Uiso 1 1 calc R
C35 C 0.8547(9) 0.8353(8) 0.4358(7) 0.088(3) Uani 1 1 d .
H35A H 0.808139 0.904207 0.413584 0.131 Uiso 1 1 calc GR
H35B H 0.948772 0.848098 0.449781 0.131 Uiso 1 1 calc GR
H35C H 0.832958 0.811662 0.488523 0.131 Uiso 1 1 calc GR
C12 C 0.0578(10) 0.6870(9) 0.0535(7) 0.093(3) Uani 1 1 d .
H12 H 0.098027 0.736431 0.099652 0.111 Uiso 1 1 calc R
C20 C 0.8125(9) 0.2197(8) 0.3906(7) 0.087(3) Uani 1 1 d .
H20 H 0.805467 0.191971 0.444668 0.104 Uiso 1 1 calc R
C8 C 0.0723(10) 0.5354(10) -0.0449(6) 0.099(3) Uani 1 1 d .
H8 H 0.123446 0.483746 -0.065621 0.119 Uiso 1 1 calc R
C21 C 0.8910(10) 0.1639(9) 0.3470(9) 0.101(3) Uani 1 1 d .
H21 H 0.940006 0.100755 0.373169 0.121 Uiso 1 1 calc R
C10 C -0.1377(13) 0.6206(17) -0.0555(12) 0.143(7) Uani 1 1 d .
H10 H -0.228919 0.625464 -0.082159 0.172 Uiso 1 1 calc R
C38 C 0.6358(11) 0.5201(8) 0.5803(6) 0.097(3) Uani 1 1 d .
H38 H 0.640525 0.564383 0.528359 0.116 Uiso 1 1 calc R
C11 C -0.0781(14) 0.6927(13) 0.0118(13) 0.134(5) Uani 1 1 d .
H11 H -0.129094 0.746643 0.030398 0.161 Uiso 1 1 calc R
C25 C 0.1280(7) 0.4765(9) 0.3338(5) 0.078(2) Uani 1 1 d .
H25 H 0.074239 0.414285 0.335476 0.094 Uiso 1 1 calc R
C36 C 0.8389(10) 0.7800(9) 0.2776(6) 0.089(3) Uani 1 1 d .
H36A H 0.813753 0.720099 0.234402 0.133 Uiso 1 1 calc GR
H36B H 0.931568 0.796865 0.288167 0.133 Uiso 1 1 calc GR
H36C H 0.787156 0.846523 0.255450 0.133 Uiso 1 1 calc GR
C5 C 0.4663(10) 0.6170(12) -0.1267(6) 0.098(3) Uani 1 1 d .
H5 H 0.485865 0.673393 -0.162556 0.118 Uiso 1 1 calc R
C4 C 0.4889(10) 0.5049(12) -0.1429(5) 0.100(3) Uani 1 1 d .
H4 H 0.523537 0.485810 -0.189398 0.120 Uiso 1 1 calc R
C3 C 0.4601(10) 0.4216(10) -0.0901(6) 0.100(3) Uani 1 1 d .
H3 H 0.475419 0.345819 -0.100366 0.120 Uiso 1 1 calc R
C9 C -0.0642(13) 0.5404(14) -0.0847(8) 0.129(5) Uani 1 1 d .
H9 H -0.105295 0.490389 -0.130338 0.154 Uiso 1 1 calc R

loop_
_atom_site_aniso_label
_atom_site_aniso_U_11
_atom_site_aniso_U_22
_atom_site_aniso_U_33
_atom_site_aniso_U_23
_atom_site_aniso_U_13
_atom_site_aniso_U_12
Fe1 0.0426(5) 0.0513(5) 0.0560(4) 0.0013(4) 0.0174(3) -0.0041(5)
S1 0.0500(9) 0.0476(8) 0.0714(9) -0.0056(7) 0.0251(7) -0.0010(7)
P1 0.0516(9) 0.0487(8) 0.0536(7) 0.0067(6) 0.0142(6) 0.0039(7)
Cl1 0.156(3) 0.0739(15) 0.1079(17) -0.0097(12) 0.0420(16) -0.0059(15)
Cl2 0.198(4) 0.115(2) 0.123(2) -0.0253(18) 0.077(2) -0.006(2)
O2 0.072(3) 0.043(2) 0.071(2) 0.0059(19) 0.024(2) 0.002(2)
Cl3 0.136(4) 0.314(8) 0.228(5) -0.016(5) -0.044(3) -0.062(5)
O1 0.071(3) 0.068(3) 0.066(3) -0.006(2) 0.032(2) -0.004(2)
N1 0.044(3) 0.042(3) 0.067(3) 0.004(2) 0.013(2) 0.001(2)
C30 0.045(3) 0.039(3) 0.052(2) 0.001(2) 0.015(2) 0.001(2)
C29 0.056(4) 0.043(3) 0.060(3) 0.010(3) 0.015(3) -0.003(3)
C31 0.048(3) 0.046(3) 0.051(2) 0.000(3) 0.010(2) -0.002(3)
C37 0.040(3) 0.043(3) 0.055(3) -0.002(2) 0.016(2) 0.003(2)
C1 0.058(4) 0.062(4) 0.045(3) 0.006(3) 0.007(2) 0.002(3)
C17 0.041(3) 0.056(4) 0.055(3) -0.006(3) 0.015(2) -0.002(3)
C6 0.071(5) 0.084(5) 0.069(4) 0.016(4) 0.024(4) 0.010(4)
C32 0.056(4) 0.046(3) 0.059(3) -0.001(3) 0.012(3) -0.006(3)
C33 0.055(4) 0.064(4) 0.076(4) -0.015(3) 0.023(3) -0.009(3)
C28 0.068(5) 0.047(4) 0.071(4) 0.005(3) 0.023(3) -0.009(3)
C18 0.039(3) 0.050(4) 0.069(3) -0.012(3) 0.010(3) 0.001(3)
C2 0.101(6) 0.067(5) 0.063(4) 0.000(3) 0.024(4) 0.016(4)
C16 0.053(4) 0.079(5) 0.059(3) -0.010(3) 0.021(3) -0.010(4)
C34 0.046(4) 0.087(6) 0.090(5) -0.012(4) 0.016(3) 0.005(4)
C13 0.043(4) 0.070(5) 0.089(5) -0.025(4) 0.012(3) -0.001(3)
C24 0.057(5) 0.083(6) 0.088(5) -0.017(4) 0.027(4) 0.008(4)
C7 0.058(4) 0.067(4) 0.078(4) 0.030(4) 0.018(3) 0.003(4)
C26 0.059(4) 0.110(6) 0.065(3) -0.005(4) 0.033(3) -0.012(5)
C27 0.063(5) 0.083(5) 0.078(4) -0.025(4) 0.036(4) -0.012(4)
C15 0.070(5) 0.108(7) 0.074(4) -0.022(4) 0.038(4) -0.028(5)
C19 0.053(4) 0.070(5) 0.078(4) 0.012(4) 0.007(3) 0.010(3)
C22 0.056(5) 0.072(6) 0.164(10) -0.045(6) 0.019(6) 0.025(4)
C23 0.079(6) 0.062(5) 0.100(6) -0.008(4) 0.042(5) 0.007(4)
C14 0.058(5) 0.092(6) 0.102(6) -0.034(5) 0.038(4) -0.007(4)
C35 0.064(5) 0.077(6) 0.121(7) -0.031(5) 0.025(5) -0.015(4)
C12 0.086(7) 0.089(6) 0.110(6) 0.048(5) 0.038(5) 0.035(5)
C20 0.067(5) 0.077(6) 0.106(6) 0.015(5) 0.007(4) 0.018(5)
C8 0.075(6) 0.123(8) 0.079(5) 0.016(5) -0.010(4) -0.014(5)
C21 0.074(7) 0.079(7) 0.139(9) 0.016(6) 0.013(6) 0.025(5)
C10 0.061(8) 0.191(18) 0.163(13) 0.112(13) 0.008(8) -0.001(9)
C38 0.128(8) 0.086(7) 0.071(4) 0.006(4) 0.023(5) -0.029(6)
C11 0.076(8) 0.132(11) 0.204(14) 0.096(11) 0.056(9) 0.040(7)
C25 0.053(4) 0.104(6) 0.093(5) -0.010(5) 0.045(4) -0.016(5)
C36 0.075(6) 0.106(7) 0.097(6) 0.001(5) 0.044(5) -0.020(5)
C5 0.085(7) 0.142(10) 0.075(5) 0.033(6) 0.033(4) 0.018(7)
C4 0.102(7) 0.142(10) 0.063(4) 0.003(5) 0.035(4) 0.031(7)
C3 0.110(8) 0.110(7) 0.075(5) -0.009(5) 0.019(5) 0.041(6)
C9 0.096(9) 0.151(12) 0.106(7) 0.059(8) -0.024(6) -0.035(8)

loop_
_atom_type_symbol
_atom_type_description
_atom_type_scat_dispersion_real
_atom_type_scat_dispersion_imag
_atom_type_scat_source
C C 0.0181 0.0091 'International Tables Vol C Tables 4.2.6.8 and 6.1.1.4'
H H 0.0000 0.0000 'International Tables Vol C Tables 4.2.6.8 and 6.1.1.4'
Cl Cl 0.3639 0.7018 'International Tables Vol C Tables 4.2.6.8 and 6.1.1.4'
Fe Fe -1.1336 3.1974 'International Tables Vol C Tables 4.2.6.8 and 6.1.1.4'
N N 0.0311 0.0180 'International Tables Vol C Tables 4.2.6.8 and 6.1.1.4'
O O 0.0492 0.0322 'International Tables Vol C Tables 4.2.6.8 and 6.1.1.4'
P P 0.2955 0.4335 'International Tables Vol C Tables 4.2.6.8 and 6.1.1.4'
S S 0.3331 0.5567 'International Tables Vol C Tables 4.2.6.8 and 6.1.1.4'

loop_
_geom_angle_atom_site_label_1
_geom_angle_atom_site_label_2
_geom_angle_atom_site_label_3
_geom_angle
C30 Fe1 C29 40.9(2)
C30 Fe1 C28 69.0(3)
C30 Fe1 C24 156.0(3)
C30 Fe1 C26 126.4(3)
C30 Fe1 C27 109.2(3)
C30 Fe1 C23 121.5(3)
C30 Fe1 C25 162.9(3)
C29 Fe1 C28 40.4(3)
C29 Fe1 C24 162.2(3)
C29 Fe1 C27 118.7(3)
C29 Fe1 C23 154.3(3)
C29 Fe1 C25 124.7(3)
C31 Fe1 C30 41.9(2)
C31 Fe1 C29 69.3(2)
C31 Fe1 C28 69.2(3)
C31 Fe1 C24 120.3(3)
C31 Fe1 C26 166.3(3)
C31 Fe1 C27 130.3(3)
C31 Fe1 C23 110.6(3)
C31 Fe1 C25 152.9(3)
C32 Fe1 C30 69.7(2)
C32 Fe1 C29 68.7(3)
C32 Fe1 C31 41.3(3)
C32 Fe1 C28 40.8(3)
C32 Fe1 C24 107.7(3)
C32 Fe1 C26 150.5(3)
C32 Fe1 C27 168.3(3)
C32 Fe1 C23 129.2(3)
C32 Fe1 C25 117.4(3)
C28 Fe1 C24 125.6(3)
C28 Fe1 C27 150.5(3)
C28 Fe1 C23 165.1(3)
C28 Fe1 C25 105.5(4)
C24 Fe1 C23 40.8(3)
C26 Fe1 C29 106.3(3)
C26 Fe1 C28 116.4(3)
C26 Fe1 C24 67.8(3)
C26 Fe1 C27 39.5(3)
C26 Fe1 C23 67.5(4)
C26 Fe1 C25 40.2(3)
C27 Fe1 C24 68.2(3)
C27 Fe1 C23 40.7(3)
C25 Fe1 C24 40.1(4)
C25 Fe1 C27 67.1(3)
C25 Fe1 C23 67.5(4)
O1 S1 N1 109.9(3)
O1 S1 C33 103.7(3)
N1 S1 C33 104.2(3)
O2 P1 C31 114.6(3)
O2 P1 C1 113.1(3)
O2 P1 C7 111.0(3)
C31 P1 C1 107.2(3)
C31 P1 C7 105.8(3)
C1 P1 C7 104.3(3)
S1 N1 H1 109.3
C37 N1 S1 122.7(4)
C37 N1 H1 109.2
C29 C30 Fe1 69.7(4)
C29 C30 C31 106.9(5)
C29 C30 C37 120.6(5)
C31 C30 Fe1 68.8(3)
C31 C30 C37 132.1(5)
C37 C30 Fe1 131.5(4)
Fe1 C29 H29 126.7
C30 C29 Fe1 69.4(3)
C30 C29 H29 125.4
C28 C29 Fe1 70.1(4)
C28 C29 C30 109.3(5)
C28 C29 H29 125.4
P1 C31 Fe1 125.2(4)
C30 C31 Fe1 69.3(3)
C30 C31 P1 129.8(5)
C32 C31 Fe1 68.8(3)
C32 C31 P1 123.1(4)
C32 C31 C30 107.0(5)
N1 C37 C30 114.0(5)
N1 C37 H37 107.4
N1 C37 C17 112.6(5)
C30 C37 H37 107.4
C30 C37 C17 107.5(5)
C17 C37 H37 107.4
C6 C1 P1 118.2(6)
C2 C1 P1 122.6(6)
C2 C1 C6 119.2(7)
C18 C17 C37 120.9(5)
C16 C17 C37 119.2(6)
C16 C17 C18 119.9(6)
C1 C6 H6 120.4
C5 C6 C1 119.2(9)
C5 C6 H6 120.4
Fe1 C32 H32 125.3
C31 C32 Fe1 70.0(3)
C31 C32 H32 125.5
C28 C32 Fe1 70.8(4)
C28 C32 C31 109.0(5)
C28 C32 H32 125.5
C34 C33 S1 111.7(5)
C34 C33 C35 110.4(7)
C34 C33 C36 112.7(7)
C35 C33 S1 102.8(5)
C36 C33 S1 107.7(6)
C36 C33 C35 111.0(7)
Fe1 C28 H28 127.6
C29 C28 Fe1 69.5(4)
C29 C28 C32 107.7(6)
C29 C28 H28 126.1
C32 C28 Fe1 68.3(4)
C32 C28 H28 126.1
C13 C18 C17 118.9(6)
C19 C18 C17 124.3(6)
C19 C18 C13 116.8(7)
C1 C2 H2 119.3
C1 C2 C3 121.3(8)
C3 C2 H2 119.3
C17 C16 H16 119.9
C17 C16 C15 120.1(8)
C15 C16 H16 119.9
C33 C34 H34A 109.5
C33 C34 H34B 109.5
C33 C34 H34C 109.5
H34A C34 H34B 109.5
H34A C34 H34C 109.5
H34B C34 H34C 109.5
C22 C13 C18 118.9(9)
C14 C13 C18 118.9(8)
C14 C13 C22 122.2(9)
Fe1 C24 H24 125.3
C23 C24 Fe1 70.0(4)
C23 C24 H24 126.4
C25 C24 Fe1 70.0(4)
C25 C24 H24 126.4
C25 C24 C23 107.3(8)
C12 C7 P1 117.2(7)
C8 C7 P1 122.7(7)
C8 C7 C12 120.1(9)
Fe1 C26 H26 125.2
C27 C26 Fe1 70.6(4)
C27 C26 H26 125.6
C27 C26 C25 108.8(8)
C25 C26 Fe1 70.2(4)
C25 C26 H26 125.6
Fe1 C27 H27 125.8
C26 C27 Fe1 69.9(4)
C26 C27 H27 125.9
C26 C27 C23 108.3(7)
C23 C27 Fe1 70.0(4)
C23 C27 H27 125.9
C16 C15 H15 119.6
C14 C15 C16 120.7(8)
C14 C15 H15 119.6
C18 C19 H19 118.8
C20 C19 C18 122.3(8)
C20 C19 H19 118.8
C13 C22 H22 119.4
C21 C22 C13 121.3(9)
C21 C22 H22 119.4
Fe1 C23 H23 126.5
C24 C23 Fe1 69.3(5)
C24 C23 H23 126.5
C27 C23 Fe1 69.3(4)
C27 C23 C24 107.0(8)
C27 C23 H23 126.5
C13 C14 H14 119.3
C15 C14 C13 121.4(8)
C15 C14 H14 119.3
C33 C35 H35A 109.5
C33 C35 H35B 109.5
C33 C35 H35C 109.5
H35A C35 H35B 109.5
H35A C35 H35C 109.5
H35B C35 H35C 109.5
C7 C12 H12 120.7
C11 C12 C7 118.7(13)
C11 C12 H12 120.7
C19 C20 H20 119.9
C19 C20 C21 120.2(9)
C21 C20 H20 119.9
C7 C8 H8 119.7
C7 C8 C9 120.7(13)
C9 C8 H8 119.7
C22 C21 C20 120.4(9)
C22 C21 H21 119.8
C20 C21 H21 119.8
C11 C10 H10 119.7
C11 C10 C9 120.6(13)
C9 C10 H10 119.7
Cl1 C38 Cl2 107.9(6)
Cl1 C38 Cl3 113.1(7)
Cl1 C38 H38 108.5
Cl2 C38 H38 108.5
Cl3 C38 Cl2 110.3(6)
Cl3 C38 H38 108.5
C12 C11 H11 119.5
C10 C11 C12 121.0(15)
C10 C11 H11 119.5
Fe1 C25 H25 126.3
C24 C25 Fe1 70.0(4)
C24 C25 C26 108.6(8)
C24 C25 H25 125.7
C26 C25 Fe1 69.6(4)
C26 C25 H25 125.7
C33 C36 H36A 109.5
C33 C36 H36B 109.5
C33 C36 H36C 109.5
H36A C36 H36B 109.5
H36A C36 H36C 109.5
H36B C36 H36C 109.5
C6 C5 H5 119.5
C4 C5 C6 120.9(9)
C4 C5 H5 119.5
C5 C4 H4 120.2
C3 C4 C5 119.6(8)
C3 C4 H4 120.2
C2 C3 H3 120.1
C4 C3 C2 119.7(10)
C4 C3 H3 120.1
C8 C9 H9 120.6
C10 C9 C8 118.9(14)
C10 C9 H9 120.6

loop_
_geom_bond_atom_site_label_1
_geom_bond_atom_site_label_2
_geom_bond_distance
Fe1 C30 2.040(6)
Fe1 C29 2.044(7)
Fe1 C31 2.034(6)
Fe1 C32 2.018(6)
Fe1 C28 2.052(7)
Fe1 C24 2.052(8)
Fe1 C26 2.043(7)
Fe1 C27 2.052(7)
Fe1 C23 2.061(8)
Fe1 C25 2.052(6)
S1 O1 1.478(5)
S1 N1 1.671(5)
S1 C33 1.854(8)
P1 O2 1.482(5)
P1 C31 1.784(6)
P1 C1 1.798(7)
P1 C7 1.815(8)
Cl1 C38 1.707(10)
Cl2 C38 1.779(12)
Cl3 C38 1.719(11)
N1 H1 0.8599
N1 C37 1.442(7)
C30 C29 1.427(8)
C30 C31 1.458(7)
C30 C37 1.530(8)
C29 H29 0.9300
C29 C28 1.416(9)
C31 C32 1.429(9)
C37 H37 0.9800
C37 C17 1.545(8)
C1 C6 1.399(10)
C1 C2 1.364(11)
C17 C18 1.431(9)
C17 C16 1.376(8)
C6 H6 0.9300
C6 C5 1.379(12)
C32 H32 0.9300
C32 C28 1.421(9)
C33 C34 1.497(11)
C33 C35 1.532(11)
C33 C36 1.526(11)
C28 H28 0.9300
C18 C13 1.428(10)
C18 C19 1.400(10)
C2 H2 0.9300
C2 C3 1.382(12)
C16 H16 0.9300
C16 C15 1.421(11)
C34 H34A 0.9600
C34 H34B 0.9600
C34 H34C 0.9600
C13 C22 1.426(13)
C13 C14 1.408(13)
C24 H24 0.9300
C24 C23 1.433(12)
C24 C25 1.406(12)
C7 C12 1.390(12)
C7 C8 1.370(12)
C26 H26 0.9300
C26 C27 1.384(12)
C26 C25 1.407(11)
C27 H27 0.9300
C27 C23 1.429(12)
C15 H15 0.9300
C15 C14 1.345(13)
C19 H19 0.9300
C19 C20 1.372(11)
C22 H22 0.9300
C22 C21 1.340(15)
C23 H23 0.9300
C14 H14 0.9300
C35 H35A 0.9600
C35 H35B 0.9600
C35 H35C 0.9600
C12 H12 0.9300
C12 C11 1.390(18)
C20 H20 0.9300
C20 C21 1.380(14)
C8 H8 0.9300
C8 C9 1.391(15)
C21 H21 0.9300
C10 H10 0.9300
C10 C11 1.36(2)
C10 C9 1.38(2)
C38 H38 0.9800
C11 H11 0.9300
C25 H25 0.9300
C36 H36A 0.9600
C36 H36B 0.9600
C36 H36C 0.9600
C5 H5 0.9300
C5 C4 1.378(16)
C4 H4 0.9300
C4 C3 1.373(16)
C3 H3 0.9300
C9 H9 0.9300
